data_4072755
loop_
_publ_author_name
'Liao, Chuang-Yi'
'Chan, Kai-Ting'
'Zeng, Jing-Yao'
'Hu, Ching-Han'
'Tu, Cheng-Yi'
'Lee, Hon Man'

_publ_section_title
;
 Nonchelate and Chelate Complexes of Palladium(II) with N-Heterocyclic
 Carbene Ligands of Amido Functionality
;
_journal_issue 7
_journal_name_full Organometallics
_journal_page_first 1692
_journal_paper_doi 10.1021/om0610041
_journal_volume 26
_journal_year 2007
_chemical_formula_moiety 'C36 H32 N6 O2 Pd, 4(C2 H6 O S)'
_chemical_formula_sum 'C44 H56 N6 O6 Pd S4'
_chemical_formula_weight 999.59
_space_group_IT_number 2
_symmetry_cell_setting triclinic
_symmetry_Int_Tables_number 2
_symmetry_space_group_name_Hall '-P 1'
_symmetry_space_group_name_H-M 'P -1'
_atom_sites_solution_hydrogens geom
_atom_sites_solution_primary direct
_atom_sites_solution_secondary difmap
_audit_creation_method SHELXL-97
_cell_angle_alpha 65.688(4)
_cell_angle_beta 87.358(5)
_cell_angle_gamma 69.092(5)
_cell_formula_units_Z 1
_cell_length_a 9.4419(19)
_cell_length_b 11.375(3)
_cell_length_c 12.702(3)
_cell_measurement_temperature 150(2)
_cell_volume 1153.2(5)
_computing_cell_refinement 'APEX2 v1.0-22'
_computing_data_collection 'APEX2 v1.0-22 (Bruker, 2004)'
_computing_data_reduction 'APEX2 v1.0-22'
_computing_molecular_graphics 'SHELXTL 5.1'
_computing_publication_material 'SHELXTL 5.1'
_computing_structure_refinement 'SHELXTL 5.1'
_computing_structure_solution 'SHELXTL 5.1 (Sheldrick, 1998)'
_diffrn_ambient_temperature 150(2)
_diffrn_measured_fraction_theta_full 0.992
_diffrn_measured_fraction_theta_max 0.992
_diffrn_measurement_device_type 'Bruker SMART APEX II'
_diffrn_measurement_method \w
_diffrn_radiation_monochromator graphite
_diffrn_radiation_probe x-ray
_diffrn_radiation_type MoK\a
_diffrn_radiation_wavelength 0.71073
_diffrn_reflns_av_R_equivalents 0.0606
_diffrn_reflns_av_sigmaI/netI 0.1011
_diffrn_reflns_limit_h_max 11
_diffrn_reflns_limit_h_min -12
_diffrn_reflns_limit_k_max 13
_diffrn_reflns_limit_k_min -14
_diffrn_reflns_limit_l_max 16
_diffrn_reflns_limit_l_min -16
_diffrn_reflns_number 10723
_diffrn_reflns_theta_full 27.50
_diffrn_reflns_theta_max 27.50
_diffrn_reflns_theta_min 1.77
_diffrn_source 'fine-focus sealed tube'
_diffrn_standards_decay_% 0
_diffrn_standards_interval_count 0
_diffrn_standards_interval_time 0
_diffrn_standards_number 0
_exptl_absorpt_coefficient_mu 0.637
_exptl_absorpt_correction_T_max 0.8832
_exptl_absorpt_correction_T_min 0.8126
_exptl_absorpt_correction_type multi-scan
_exptl_absorpt_process_details 'SADABS 2.10 (Sheldrick, 2003)'
_exptl_crystal_colour colorless
_exptl_crystal_density_diffrn 1.439
_exptl_crystal_density_method 'not measured'
_exptl_crystal_description parallelpipe
_exptl_crystal_F_000 520
_exptl_crystal_size_max 0.34
_exptl_crystal_size_mid 0.25
_exptl_crystal_size_min 0.20
_refine_diff_density_max 2.763
_refine_diff_density_min -3.300
_refine_diff_density_rms 0.177
_refine_ls_extinction_method none
_refine_ls_goodness_of_fit_ref 1.001
_refine_ls_hydrogen_treatment constr
_refine_ls_matrix_type full
_refine_ls_number_parameters 281
_refine_ls_number_reflns 5255
_refine_ls_number_restraints 0
_refine_ls_restrained_S_all 1.001
_refine_ls_R_factor_all 0.0929
_refine_ls_R_factor_gt 0.0680
_refine_ls_shift/su_max 0.000
_refine_ls_shift/su_mean 0.000
_refine_ls_structure_factor_coef Fsqd
_refine_ls_weighting_details 'calc w=1/[\s^2^(Fo^2^)+(0.1119P)^2^+0.0000P] where P=(Fo^2^+2Fc^2^)/3'
_refine_ls_weighting_scheme calc
_refine_ls_wR_factor_gt 0.1619
_refine_ls_wR_factor_ref 0.1788
_reflns_number_gt 3999
_reflns_number_total 5255
_reflns_threshold_expression I>2\s
_cod_data_source_file om0610041si20061221_100443.cif
_cod_data_source_block trans-6a
_cod_database_code 4072755

loop_
_symmetry_equiv_pos_as_xyz
'x, y, z'
'-x, -y, -z'

loop_
_atom_site_label
_atom_site_type_symbol
_atom_site_fract_x
_atom_site_fract_y
_atom_site_fract_z
_atom_site_U_iso_or_equiv
_atom_site_adp_type
_atom_site_occupancy
_atom_site_symmetry_multiplicity
_atom_site_calc_flag
_atom_site_refinement_flags
C1 C 0.4801(5) 0.6167(4) 0.0882(4) 0.0179(9) Uani 1 1 d .
C2 C 0.4889(6) 0.7181(5) 0.2066(4) 0.0253(10) Uani 1 1 d .
H2 H 0.5279 0.7416 0.2597 0.030 Uiso 1 1 calc R
C3 C 0.3429(6) 0.7660(4) 0.1629(4) 0.0233(10) Uani 1 1 d .
H3 H 0.2583 0.8307 0.1783 0.028 Uiso 1 1 calc R
C4 C 0.7364(5) 0.5436(5) 0.1922(4) 0.0249(10) Uani 1 1 d .
H4A H 0.7878 0.5976 0.2083 0.030 Uiso 1 1 calc R
H4B H 0.7803 0.5240 0.1262 0.030 Uiso 1 1 calc R
C5 C 0.7670(5) 0.4086(5) 0.2976(4) 0.0235(10) Uani 1 1 d .
C6 C 0.8226(6) 0.2842(5) 0.2870(5) 0.0350(12) Uani 1 1 d .
H6 H 0.8470 0.2835 0.2138 0.042 Uiso 1 1 calc R
C7 C 0.8429(7) 0.1593(5) 0.3842(5) 0.0427(14) Uani 1 1 d .
H7 H 0.8811 0.0742 0.3764 0.051 Uiso 1 1 calc R
C8 C 0.8084(6) 0.1583(6) 0.4900(5) 0.0415(14) Uani 1 1 d .
H8 H 0.8211 0.0733 0.5551 0.050 Uiso 1 1 calc R
C9 C 0.7554(6) 0.2810(6) 0.5017(5) 0.0387(13) Uani 1 1 d .
H9 H 0.7316 0.2805 0.5753 0.046 Uiso 1 1 calc R
C10 C 0.7363(6) 0.4058(5) 0.4067(4) 0.0329(12) Uani 1 1 d .
H10 H 0.7020 0.4898 0.4162 0.039 Uiso 1 1 calc R
C11 C 0.2031(5) 0.7139(4) 0.0320(4) 0.0219(9) Uani 1 1 d .
H11A H 0.2098 0.7482 -0.0527 0.026 Uiso 1 1 calc R
H11B H 0.1117 0.7816 0.0449 0.026 Uiso 1 1 calc R
C12 C 0.1875(5) 0.5714(4) 0.0785(4) 0.0216(9) Uani 1 1 d .
C13 C 0.3148(5) 0.3308(4) 0.1241(4) 0.0201(9) Uani 1 1 d .
C14 C 0.1938(6) 0.2940(5) 0.1089(4) 0.0260(10) Uani 1 1 d .
H14 H 0.1026 0.3630 0.0609 0.031 Uiso 1 1 calc R
C15 C 0.2071(6) 0.1557(5) 0.1643(5) 0.0318(12) Uani 1 1 d .
H15 H 0.1248 0.1308 0.1535 0.038 Uiso 1 1 calc R
C16 C 0.3391(6) 0.0543(5) 0.2350(4) 0.0318(12) Uani 1 1 d .
H16 H 0.3466 -0.0395 0.2735 0.038 Uiso 1 1 calc R
C17 C 0.4597(6) 0.0899(5) 0.2493(4) 0.0326(12) Uani 1 1 d .
H17 H 0.5506 0.0203 0.2976 0.039 Uiso 1 1 calc R
C18 C 0.4487(5) 0.2277(4) 0.1932(4) 0.0245(10) Uani 1 1 d .
H18 H 0.5329 0.2514 0.2022 0.029 Uiso 1 1 calc R
C19 C 0.2415(7) 0.0782(6) 0.8834(5) 0.0492(16) Uani 1 1 d .
H19A H 0.1797 0.1336 0.9229 0.074 Uiso 1 1 calc R
H19B H 0.3221 0.1128 0.8500 0.074 Uiso 1 1 calc R
H19C H 0.2878 -0.0193 0.9395 0.074 Uiso 1 1 calc R
C20 C 0.0428(7) 0.2766(6) 0.6980(5) 0.0397(13) Uani 1 1 d .
H20A H -0.0388 0.3054 0.6374 0.060 Uiso 1 1 calc R
H20B H 0.1223 0.3118 0.6625 0.060 Uiso 1 1 calc R
H20C H 0.0008 0.3144 0.7544 0.060 Uiso 1 1 calc R
C21 C 0.3504(7) 0.4208(5) 0.3675(4) 0.0370(13) Uani 1 1 d .
H21A H 0.2505 0.4868 0.3694 0.055 Uiso 1 1 calc R
H21B H 0.3566 0.4218 0.2899 0.055 Uiso 1 1 calc R
H21C H 0.4311 0.4475 0.3852 0.055 Uiso 1 1 calc R
C22 C 0.1995(8) 0.2473(8) 0.4283(5) 0.0533(17) Uani 1 1 d .
H22A H 0.1945 0.1561 0.4758 0.080 Uiso 1 1 calc R
H22B H 0.1954 0.2641 0.3462 0.080 Uiso 1 1 calc R
H22C H 0.1130 0.3195 0.4388 0.080 Uiso 1 1 calc R
N1 N 0.5730(4) 0.6271(4) 0.1593(3) 0.0203(8) Uani 1 1 d .
N2 N 0.3390(4) 0.7028(3) 0.0909(3) 0.0198(8) Uani 1 1 d .
N3 N 0.3083(4) 0.4705(3) 0.0693(3) 0.0181(8) Uani 1 1 d .
O1 O 0.0709(4) 0.5602(3) 0.1238(3) 0.0269(7) Uani 1 1 d .
O2 O -0.0013(5) 0.0460(4) 0.8258(5) 0.0636(15) Uani 1 1 d .
O3 O 0.3559(4) 0.2612(4) 0.5870(3) 0.0356(9) Uani 1 1 d .
Pd1 Pd 0.5000 0.5000 0.0000 0.01591(17) Uani 1 2 d S
S1 S 0.12317(17) 0.09190(15) 0.77017(15) 0.0424(4) Uani 1 1 d .
S2 S 0.37376(15) 0.25148(12) 0.47232(10) 0.0297(3) Uani 1 1 d .

loop_
_atom_site_aniso_label
_atom_site_aniso_U_11
_atom_site_aniso_U_22
_atom_site_aniso_U_33
_atom_site_aniso_U_23
_atom_site_aniso_U_13
_atom_site_aniso_U_12
C1 0.025(2) 0.0166(19) 0.014(2) -0.0037(16) 0.0044(17) -0.0135(17)
C2 0.037(3) 0.026(2) 0.020(2) -0.0119(19) 0.008(2) -0.017(2)
C3 0.034(3) 0.020(2) 0.018(2) -0.0090(18) 0.0105(19) -0.0126(19)
C4 0.027(2) 0.032(2) 0.015(2) -0.0069(19) 0.0075(19) -0.015(2)
C5 0.022(2) 0.030(2) 0.017(2) -0.0075(19) 0.0032(18) -0.0112(19)
C6 0.042(3) 0.033(3) 0.022(3) -0.010(2) 0.002(2) -0.007(2)
C7 0.047(3) 0.025(3) 0.044(4) -0.008(2) -0.005(3) -0.007(2)
C8 0.038(3) 0.033(3) 0.036(3) 0.003(2) -0.002(3) -0.014(2)
C9 0.040(3) 0.045(3) 0.024(3) -0.007(2) 0.011(2) -0.018(3)
C10 0.042(3) 0.033(3) 0.018(2) -0.008(2) 0.008(2) -0.012(2)
C11 0.026(2) 0.019(2) 0.018(2) -0.0046(17) 0.0027(18) -0.0089(18)
C12 0.025(2) 0.021(2) 0.015(2) -0.0021(17) 0.0009(18) -0.0108(18)
C13 0.027(2) 0.020(2) 0.014(2) -0.0034(17) 0.0101(18) -0.0150(18)
C14 0.032(3) 0.028(2) 0.017(2) -0.0063(19) 0.0064(19) -0.015(2)
C15 0.045(3) 0.035(3) 0.031(3) -0.018(2) 0.018(2) -0.030(2)
C16 0.046(3) 0.021(2) 0.030(3) -0.010(2) 0.020(2) -0.017(2)
C17 0.040(3) 0.020(2) 0.024(3) -0.0009(19) 0.011(2) -0.007(2)
C18 0.026(2) 0.022(2) 0.022(2) -0.0052(18) 0.0061(19) -0.0108(19)
C19 0.044(3) 0.044(3) 0.043(4) -0.003(3) 0.008(3) -0.015(3)
C20 0.046(3) 0.043(3) 0.033(3) -0.018(3) 0.009(3) -0.018(3)
C21 0.057(4) 0.034(3) 0.018(3) -0.005(2) 0.007(2) -0.021(3)
C22 0.073(5) 0.090(5) 0.029(3) -0.032(3) 0.023(3) -0.059(4)
N1 0.029(2) 0.0205(17) 0.0125(18) -0.0042(14) 0.0068(15) -0.0137(16)
N2 0.0235(19) 0.0172(16) 0.0174(19) -0.0037(14) 0.0048(15) -0.0108(15)
N3 0.0186(18) 0.0174(16) 0.0153(18) -0.0026(14) 0.0054(14) -0.0089(14)
O1 0.0220(17) 0.0303(17) 0.0290(19) -0.0122(15) 0.0115(14) -0.0116(14)
O2 0.039(2) 0.040(2) 0.111(5) -0.027(3) 0.020(3) -0.021(2)
O3 0.052(2) 0.0384(19) 0.0161(18) -0.0076(15) 0.0048(16) -0.0217(18)
Pd1 0.0206(3) 0.0154(2) 0.0093(2) -0.00204(17) 0.00593(17) -0.00836(18)
S1 0.0342(8) 0.0375(7) 0.0662(11) -0.0300(7) 0.0173(7) -0.0168(6)
S2 0.0391(7) 0.0285(6) 0.0192(6) -0.0077(5) 0.0056(5) -0.0131(5)

loop_
_atom_type_symbol
_atom_type_description
_atom_type_scat_dispersion_real
_atom_type_scat_dispersion_imag
_atom_type_scat_source
C C 0.0033 0.0016 'International Tables Vol C Tables 4.2.6.8 and 6.1.1.4'
H H 0.0000 0.0000 'International Tables Vol C Tables 4.2.6.8 and 6.1.1.4'
N N 0.0061 0.0033 'International Tables Vol C Tables 4.2.6.8 and 6.1.1.4'
O O 0.0106 0.0060 'International Tables Vol C Tables 4.2.6.8 and 6.1.1.4'
Pd Pd -0.9988 1.0072 'International Tables Vol C Tables 4.2.6.8 and 6.1.1.4'
S S 0.1246 0.1234 'International Tables Vol C Tables 4.2.6.8 and 6.1.1.4'

loop_
_geom_angle_atom_site_label_1
_geom_angle_atom_site_label_2
_geom_angle_atom_site_label_3
_geom_angle
_geom_angle_site_symmetry_1
_geom_angle_site_symmetry_3
N2 C1 N1 104.6(4) . .
N2 C1 Pd1 118.3(3) . .
N1 C1 Pd1 136.9(3) . .
C3 C2 N1 106.8(4) . .
C3 C2 H2 126.6 . .
N1 C2 H2 126.6 . .
C2 C3 N2 106.7(4) . .
C2 C3 H3 126.7 . .
N2 C3 H3 126.7 . .
N1 C4 C5 112.2(4) . .
N1 C4 H4A 109.2 . .
C5 C4 H4A 109.2 . .
N1 C4 H4B 109.2 . .
C5 C4 H4B 109.2 . .
H4A C4 H4B 107.9 . .
C6 C5 C10 118.7(5) . .
C6 C5 C4 120.2(4) . .
C10 C5 C4 121.1(4) . .
C5 C6 C7 120.0(5) . .
C5 C6 H6 120.0 . .
C7 C6 H6 120.0 . .
C8 C7 C6 120.8(5) . .
C8 C7 H7 119.6 . .
C6 C7 H7 119.6 . .
C7 C8 C9 119.6(5) . .
C7 C8 H8 120.2 . .
C9 C8 H8 120.2 . .
C8 C9 C10 120.5(5) . .
C8 C9 H9 119.7 . .
C10 C9 H9 119.7 . .
C9 C10 C5 120.4(5) . .
C9 C10 H10 119.8 . .
C5 C10 H10 119.8 . .
N2 C11 C12 110.3(3) . .
N2 C11 H11A 109.6 . .
C12 C11 H11A 109.6 . .
N2 C11 H11B 109.6 . .
C12 C11 H11B 109.6 . .
H11A C11 H11B 108.1 . .
O1 C12 N3 127.3(4) . .
O1 C12 C11 118.2(4) . .
N3 C12 C11 114.5(4) . .
C18 C13 C14 119.2(4) . .
C18 C13 N3 118.3(4) . .
C14 C13 N3 122.5(4) . .
C15 C14 C13 119.9(5) . .
C15 C14 H14 120.1 . .
C13 C14 H14 120.1 . .
C16 C15 C14 120.6(5) . .
C16 C15 H15 119.7 . .
C14 C15 H15 119.7 . .
C17 C16 C15 119.8(4) . .
C17 C16 H16 120.1 . .
C15 C16 H16 120.1 . .
C16 C17 C18 120.2(5) . .
C16 C17 H17 119.9 . .
C18 C17 H17 119.9 . .
C13 C18 C17 120.2(5) . .
C13 C18 H18 119.9 . .
C17 C18 H18 119.9 . .
S1 C19 H19A 109.5 . .
S1 C19 H19B 109.5 . .
H19A C19 H19B 109.5 . .
S1 C19 H19C 109.5 . .
H19A C19 H19C 109.5 . .
H19B C19 H19C 109.5 . .
S1 C20 H20A 109.5 . .
S1 C20 H20B 109.5 . .
H20A C20 H20B 109.5 . .
S1 C20 H20C 109.5 . .
H20A C20 H20C 109.5 . .
H20B C20 H20C 109.5 . .
S2 C21 H21A 109.5 . .
S2 C21 H21B 109.5 . .
H21A C21 H21B 109.5 . .
S2 C21 H21C 109.5 . .
H21A C21 H21C 109.5 . .
H21B C21 H21C 109.5 . .
S2 C22 H22A 109.5 . .
S2 C22 H22B 109.5 . .
H22A C22 H22B 109.5 . .
S2 C22 H22C 109.5 . .
H22A C22 H22C 109.5 . .
H22B C22 H22C 109.5 . .
C1 N1 C2 110.6(4) . .
C1 N1 C4 125.0(4) . .
C2 N1 C4 124.1(4) . .
C1 N2 C3 111.3(4) . .
C1 N2 C11 122.1(4) . .
C3 N2 C11 126.4(4) . .
C12 N3 C13 118.9(4) . .
C12 N3 Pd1 123.6(3) . .
C13 N3 Pd1 116.9(3) . .
C1 Pd1 C1 179.999(1) 2_665 .
C1 Pd1 N3 86.24(16) 2_665 2_665
C1 Pd1 N3 93.76(16) . 2_665
C1 Pd1 N3 93.76(16) 2_665 .
C1 Pd1 N3 86.24(16) . .
N3 Pd1 N3 180.0 2_665 .
O2 S1 C20 106.7(3) . .
O2 S1 C19 106.5(3) . .
C20 S1 C19 97.4(3) . .
O3 S2 C21 105.7(2) . .
O3 S2 C22 106.5(3) . .
C21 S2 C22 97.7(3) . .

loop_
_geom_bond_atom_site_label_1
_geom_bond_atom_site_label_2
_geom_bond_distance
_geom_bond_site_symmetry_2
C1 N2 1.351(5) .
C1 N1 1.353(5) .
C1 Pd1 2.020(4) .
C2 C3 1.339(7) .
C2 N1 1.395(5) .
C2 H2 0.9500 .
C3 N2 1.385(6) .
C3 H3 0.9500 .
C4 N1 1.464(6) .
C4 C5 1.504(6) .
C4 H4A 0.9900 .
C4 H4B 0.9900 .
C5 C6 1.384(7) .
C5 C10 1.392(7) .
C6 C7 1.401(8) .
C6 H6 0.9500 .
C7 C8 1.364(9) .
C7 H7 0.9500 .
C8 C9 1.373(8) .
C8 H8 0.9500 .
C9 C10 1.390(7) .
C9 H9 0.9500 .
C10 H10 0.9500 .
C11 N2 1.455(6) .
C11 C12 1.540(6) .
C11 H11A 0.9900 .
C11 H11B 0.9900 .
C12 O1 1.241(6) .
C12 N3 1.340(5) .
C13 C18 1.393(6) .
C13 C14 1.395(7) .
C13 N3 1.427(5) .
C14 C15 1.393(7) .
C14 H14 0.9500 .
C15 C16 1.383(8) .
C15 H15 0.9500 .
C16 C17 1.380(8) .
C16 H16 0.9500 .
C17 C18 1.396(6) .
C17 H17 0.9500 .
C18 H18 0.9500 .
C19 S1 1.783(7) .
C19 H19A 0.9800 .
C19 H19B 0.9800 .
C19 H19C 0.9800 .
C20 S1 1.781(6) .
C20 H20A 0.9800 .
C20 H20B 0.9800 .
C20 H20C 0.9800 .
C21 S2 1.773(5) .
C21 H21A 0.9800 .
C21 H21B 0.9800 .
C21 H21C 0.9800 .
C22 S2 1.784(7) .
C22 H22A 0.9800 .
C22 H22B 0.9800 .
C22 H22C 0.9800 .
N3 Pd1 2.051(4) .
O2 S1 1.487(5) .
O3 S2 1.503(4) .
Pd1 C1 2.020(4) 2_665
Pd1 N3 2.051(4) 2_665
